data_4318969
loop_
_publ_author_name
'Yahong Li'
'Angie Turnas'
'James T. Ciszewski'
'Aaron L. Odom'

_publ_section_title
;
 Group-4 \h1-Pyrrolyl Complexes Incorporating
 N,N-Di(pyrrolyl-\a-methyl)-N-methylamine
;
_journal_name_full 'Inorganic Chemistry'
_journal_page_first 6298
_journal_page_last 6306
_journal_paper_doi 10.1021/ic0259484
_journal_volume 41
_journal_year 2002
_chemical_formula_sum 'C23 H28 Cl2 Hf N6'
_chemical_formula_weight 637.90
_chemical_name_common Hf(dpma)2.CH2Cl2
_chemical_name_systematic
;
  ?
;
_space_group_IT_number 14
_symmetry_cell_setting monoclinic
_symmetry_space_group_name_Hall '-P 2yn'
_symmetry_space_group_name_H-M 'P 1 21/n 1'
_atom_sites_solution_hydrogens geom
_atom_sites_solution_primary direct
_atom_sites_solution_secondary difmap
_audit_creation_method SHELXL-97
_cell_angle_alpha 90.00
_cell_angle_beta 93.97(5)
_cell_angle_gamma 90.00
_cell_formula_units_Z 4
_cell_length_a 8.47(2)
_cell_length_b 17.56(5)
_cell_length_c 15.95(4)
_cell_measurement_temperature 417(2)
_cell_volume 2367(11)
_computing_cell_refinement 'Bruker SMART'
_computing_data_collection 'Bruker SMART'
_computing_data_reduction 'Bruker SHELXTL'
_computing_molecular_graphics 'Bruker SHELXTL'
_computing_publication_material 'Bruker SHELXTL'
_computing_structure_refinement 'SHELXL-97 (Sheldrick, 1997)'
_computing_structure_solution 'SHELXS-97 (Sheldrick, 1990)'
_diffrn_ambient_temperature 417(2)
_diffrn_measured_fraction_theta_full 0.981
_diffrn_measured_fraction_theta_max 0.981
_diffrn_measurement_device_type 'CCD area detector'
_diffrn_measurement_method 'phi and omega scans'
_diffrn_radiation_monochromator graphite
_diffrn_radiation_source 'fine-focus sealed tube'
_diffrn_radiation_type MoK\a
_diffrn_radiation_wavelength 0.71073
_diffrn_reflns_av_R_equivalents 0.1430
_diffrn_reflns_av_sigmaI/netI 0.1107
_diffrn_reflns_limit_h_max 9
_diffrn_reflns_limit_h_min -9
_diffrn_reflns_limit_k_max 18
_diffrn_reflns_limit_k_min -19
_diffrn_reflns_limit_l_max 17
_diffrn_reflns_limit_l_min -12
_diffrn_reflns_number 10192
_diffrn_reflns_theta_full 23.55
_diffrn_reflns_theta_max 23.55
_diffrn_reflns_theta_min 1.73
_exptl_absorpt_coefficient_mu 4.655
_exptl_absorpt_correction_T_max 0.9719
_exptl_absorpt_correction_T_min 0.4984
_exptl_absorpt_correction_type empirical
_exptl_crystal_colour yellow
_exptl_crystal_density_diffrn 1.789
_exptl_crystal_density_method 'not measured'
_exptl_crystal_description parallelpiped
_exptl_crystal_F_000 1256
_exptl_crystal_size_max 0.68
_exptl_crystal_size_mid 0.55
_exptl_crystal_size_min 0.43
_refine_diff_density_max 3.511
_refine_diff_density_min -3.467
_refine_diff_density_rms 0.412
_refine_ls_extinction_coef 0.0016(6)
_refine_ls_extinction_expression Fc^*^=kFc[1+0.001xFc^2^\l^3^/sin(2\q)]^-1/4^
_refine_ls_extinction_method SHELXL
_refine_ls_goodness_of_fit_ref 1.145
_refine_ls_hydrogen_treatment mixed
_refine_ls_matrix_type full
_refine_ls_number_parameters 285
_refine_ls_number_reflns 3465
_refine_ls_number_restraints 0
_refine_ls_restrained_S_all 1.145
_refine_ls_R_factor_all 0.0681
_refine_ls_R_factor_gt 0.0529
_refine_ls_shift/su_max 0.017
_refine_ls_shift/su_mean 0.003
_refine_ls_structure_factor_coef Fsqd
_refine_ls_weighting_details 'calc w=1/[\s^2^(Fo^2^)+(0.1525P)^2^+0.0000P] where P=(Fo^2^+2Fc^2^)/3'
_refine_ls_weighting_scheme calc
_refine_ls_wR_factor_gt 0.1520
_refine_ls_wR_factor_ref 0.2196
_reflns_number_gt 2814
_reflns_number_total 3465
_reflns_threshold_expression >2sigma(I)
_cod_data_source_file ic0259484_4.cif
_cod_data_source_block yahong3f
_cod_depositor_comments
;
The following automatic conversions were performed:

'_symmetry_cell_setting' value 'Monoclinic' changed to 'monoclinic'
according to the built-in table from CIF Core dictionary named
'cif_core.dic' version 2.4.1 from 2010-06-29.

Automatic conversion script
Id: cif_fix_values 1646 2011-03-28 12:23:43Z adriana 
;
_cod_original_cell_volume 2368(11)
_cod_database_code 4318969

loop_
_symmetry_equiv_pos_as_xyz
'x, y, z'
'-x+1/2, y+1/2, -z+1/2'
'-x, -y, -z'
'x-1/2, -y-1/2, z-1/2'

loop_
_atom_site_label
_atom_site_type_symbol
_atom_site_fract_x
_atom_site_fract_y
_atom_site_fract_z
_atom_site_U_iso_or_equiv
_atom_site_adp_type
_atom_site_occupancy
_atom_site_symmetry_multiplicity
_atom_site_calc_flag
_atom_site_refinement_flags
_atom_site_disorder_assembly
_atom_site_disorder_group
Hf Hf 0.03489(4) 0.26866(2) 0.91685(3) 0.0185(3) Uani 1 1 d . . .
N1 N 0.1358(9) 0.3574(4) 0.8470(5) 0.0202(18) Uani 1 1 d . . .
N2 N -0.0963(9) 0.1950(4) 0.8344(6) 0.022(2) Uani 1 1 d . . .
N3 N 0.2316(9) 0.2131(5) 0.8332(6) 0.0212(19) Uani 1 1 d . . .
N4 N -0.1704(8) 0.3301(5) 0.9430(5) 0.0202(18) Uani 1 1 d . . .
N5 N 0.0984(9) 0.1876(4) 1.0102(5) 0.0157(18) Uani 1 1 d . . .
N6 N 0.1050(9) 0.3357(5) 1.0442(6) 0.029(2) Uani 1 1 d . . .
Cl1 Cl -0.3936(3) 0.20355(15) 1.05175(18) 0.0314(7) Uani 1 1 d . . .
Cl2 Cl -0.3205(3) 0.04165(16) 1.0381(2) 0.0378(8) Uani 1 1 d . . .
C1S C -0.4449(10) 0.1095(6) 1.0831(6) 0.023(2) Uani 1 1 d . . .
H1SA H -0.4336 0.1056 1.1439 0.028 Uiso 1 1 calc R . .
H1SB H -0.5544 0.0992 1.0650 0.028 Uiso 1 1 calc R . .
C11 C 0.0872(12) 0.4316(6) 0.8298(7) 0.030(3) Uani 1 1 d . . .
H11A H -0.0009 0.4547 0.8506 0.036 Uiso 1 1 calc R . .
C12 C 0.1863(13) 0.4657(6) 0.7784(7) 0.037(3) Uani 1 1 d . . .
H12A H 0.1776 0.5151 0.7575 0.044 Uiso 1 1 calc R . .
C13 C 0.3079(11) 0.4114(6) 0.7618(7) 0.028(2) Uani 1 1 d . . .
H13A H 0.3932 0.4194 0.7291 0.033 Uiso 1 1 calc R . .
C14 C 0.2738(11) 0.3464(6) 0.8032(7) 0.023(2) Uani 1 1 d . . .
C21 C -0.2334(10) 0.1539(6) 0.8421(6) 0.025(2) Uani 1 1 d . . .
H21A H -0.3129 0.1666 0.8771 0.030 Uiso 1 1 calc R . .
C22 C -0.2344(11) 0.0909(6) 0.7898(7) 0.025(2) Uani 1 1 d . . .
H22A H -0.3138 0.0544 0.7829 0.030 Uiso 1 1 calc R . .
C23 C -0.0914(10) 0.0927(6) 0.7487(6) 0.020(2) Uani 1 1 d . . .
H23A H -0.0578 0.0568 0.7110 0.024 Uiso 1 1 calc R . .
C24 C -0.0129(10) 0.1564(5) 0.7743(7) 0.021(2) Uani 1 1 d . . .
C31 C 0.3518(12) 0.2721(5) 0.8169(9) 0.031(3) Uani 1 1 d . . .
H31A H 0.4293 0.2753 0.8644 0.037 Uiso 1 1 calc R . .
H31B H 0.4066 0.2582 0.7677 0.037 Uiso 1 1 calc R . .
C32 C 0.1390(10) 0.1913(6) 0.7529(7) 0.022(2) Uani 1 1 d . . .
H32A H 0.1185 0.2361 0.7182 0.026 Uiso 1 1 calc R . .
H32B H 0.1989 0.1553 0.7216 0.026 Uiso 1 1 calc R . .
C33 C 0.3130(11) 0.1437(5) 0.8667(7) 0.025(2) Uani 1 1 d . . .
H33A H 0.3880 0.1270 0.8282 0.037 Uiso 1 1 calc R . .
H33B H 0.2365 0.1042 0.8735 0.037 Uiso 1 1 calc R . .
H33C H 0.3672 0.1549 0.9201 0.037 Uiso 1 1 calc R . .
C41 C -0.3018(11) 0.3574(6) 0.8967(7) 0.028(2) Uani 1 1 d . . .
H41A H -0.3301 0.3449 0.8410 0.034 Uiso 1 1 calc R . .
C42 C -0.3841(11) 0.4055(6) 0.9448(8) 0.030(3) Uani 1 1 d . . .
H42A H -0.4766 0.4312 0.9273 0.036 Uiso 1 1 calc R . .
C43 C -0.3057(10) 0.4096(6) 1.0250(8) 0.025(2) Uani 1 1 d . . .
H43A H -0.3356 0.4380 1.0706 0.030 Uiso 1 1 calc R . .
C44 C -0.1753(10) 0.3631(6) 1.0227(7) 0.025(3) Uani 1 1 d . . .
C51 C 0.0671(11) 0.1084(6) 1.0164(8) 0.029(3) Uani 1 1 d . . .
H51A H 0.0176 0.0789 0.9739 0.034 Uiso 1 1 calc R . .
C52 C 0.1196(11) 0.0821(6) 1.0930(8) 0.032(3) Uani 1 1 d . . .
H52A H 0.1145 0.0321 1.1118 0.039 Uiso 1 1 calc R . .
C53 C 0.1841(11) 0.1456(6) 1.1395(7) 0.033(3) Uani 1 1 d . . .
H53A H 0.2265 0.1449 1.1949 0.039 Uiso 1 1 calc R . .
C54 C 0.1721(11) 0.2070(6) 1.0882(7) 0.024(2) Uani 1 1 d . . .
C64 C -0.0495(9) 0.3412(7) 1.0861(7) 0.030(3) Uani 1 1 d . . .
H64A H -0.0745 0.2925 1.1107 0.036 Uiso 1 1 calc R . .
H64B H -0.0406 0.3789 1.1306 0.036 Uiso 1 1 calc R . .
C65 C 0.2181(11) 0.2886(6) 1.0966(7) 0.023(2) Uiso 1 1 d . . .
H65A H 0.2177 0.3042 1.1549 0.028 Uiso 1 1 calc R . .
H65B H 0.3242 0.2957 1.0786 0.028 Uiso 1 1 calc R . .
C66 C 0.1698(10) 0.4131(5) 1.0342(6) 0.021(2) Uani 1 1 d . . .
H66A H 0.1943 0.4353 1.0885 0.031 Uiso 1 1 calc R . .
H66B H 0.0930 0.4441 1.0031 0.031 Uiso 1 1 calc R . .
H66C H 0.2643 0.4102 1.0044 0.031 Uiso 1 1 calc R . .

loop_
_atom_site_aniso_label
_atom_site_aniso_U_11
_atom_site_aniso_U_22
_atom_site_aniso_U_33
_atom_site_aniso_U_23
_atom_site_aniso_U_13
_atom_site_aniso_U_12
Hf 0.0127(4) 0.0180(5) 0.0247(5) -0.00096(15) 0.0004(3) 0.00004(13)
N1 0.023(4) 0.022(4) 0.016(5) 0.006(4) 0.007(3) -0.003(4)
N2 0.017(4) 0.013(4) 0.033(6) -0.004(4) -0.012(4) -0.002(3)
N3 0.010(4) 0.026(4) 0.027(6) 0.003(4) -0.002(3) 0.000(4)
N4 0.015(4) 0.025(4) 0.021(5) -0.008(4) 0.003(3) -0.003(3)
N5 0.025(4) 0.013(4) 0.010(5) 0.009(3) 0.004(3) 0.003(3)
N6 0.011(4) 0.013(4) 0.061(7) -0.004(5) -0.006(4) 0.004(3)
Cl1 0.0304(14) 0.0284(14) 0.0350(17) 0.0015(13) 0.0008(12) -0.0024(12)
Cl2 0.0225(13) 0.0308(14) 0.060(2) -0.0011(14) 0.0034(13) 0.0031(11)
C1S 0.024(5) 0.034(6) 0.013(5) 0.002(5) 0.005(4) 0.001(4)
C11 0.032(5) 0.019(5) 0.040(7) -0.003(5) 0.004(5) 0.002(5)
C12 0.049(6) 0.024(5) 0.036(7) 0.005(5) -0.008(6) -0.007(5)
C13 0.027(5) 0.040(6) 0.017(6) 0.001(5) 0.004(4) -0.007(5)
C14 0.018(5) 0.029(6) 0.024(6) 0.001(5) 0.005(4) -0.007(4)
C21 0.021(5) 0.048(7) 0.007(5) 0.007(5) 0.009(4) -0.004(5)
C22 0.019(5) 0.025(5) 0.030(6) 0.003(5) -0.006(4) -0.002(4)
C23 0.019(5) 0.031(6) 0.010(5) -0.005(4) 0.000(4) 0.004(4)
C24 0.012(4) 0.021(5) 0.029(6) -0.003(5) -0.003(4) 0.003(4)
C31 0.010(5) 0.038(7) 0.043(9) -0.005(5) -0.001(5) -0.010(4)
C32 0.019(4) 0.027(5) 0.020(6) -0.006(4) 0.003(4) 0.002(4)
C33 0.021(5) 0.023(5) 0.029(6) 0.000(5) -0.004(4) 0.004(4)
C41 0.017(5) 0.028(6) 0.038(7) 0.003(5) -0.002(4) 0.001(4)
C42 0.017(5) 0.024(5) 0.047(8) 0.004(5) -0.006(5) 0.007(4)
C43 0.011(4) 0.022(5) 0.042(7) -0.006(5) 0.003(4) 0.000(4)
C44 0.011(5) 0.020(5) 0.045(7) 0.002(5) 0.007(4) -0.002(4)
C51 0.016(5) 0.025(5) 0.044(8) -0.007(5) -0.001(5) 0.005(4)
C52 0.022(5) 0.028(6) 0.047(8) 0.006(6) 0.003(5) 0.000(5)
C53 0.028(5) 0.036(6) 0.033(7) -0.003(5) -0.003(5) 0.010(5)
C54 0.018(5) 0.031(5) 0.022(6) 0.007(5) 0.001(4) 0.004(5)
C64 0.013(5) 0.026(6) 0.052(9) -0.001(5) 0.011(5) -0.003(4)
C66 0.020(5) 0.028(5) 0.014(5) -0.003(4) -0.001(4) 0.003(4)

loop_
_atom_type_symbol
_atom_type_description
_atom_type_scat_dispersion_real
_atom_type_scat_dispersion_imag
_atom_type_scat_source
C C 0.0033 0.0016 'International Tables Vol C Tables 4.2.6.8 and 6.1.1.4'
H H 0.0000 0.0000 'International Tables Vol C Tables 4.2.6.8 and 6.1.1.4'
N N 0.0061 0.0033 'International Tables Vol C Tables 4.2.6.8 and 6.1.1.4'
Hf Hf -0.5830 6.1852 'International Tables Vol C Tables 4.2.6.8 and 6.1.1.4'
Cl Cl 0.1484 0.1585 'International Tables Vol C Tables 4.2.6.8 and 6.1.1.4'

loop_
_geom_angle_atom_site_label_1
_geom_angle_atom_site_label_2
_geom_angle_atom_site_label_3
_geom_angle
_geom_angle_site_symmetry_1
_geom_angle_site_symmetry_3
_geom_angle_publ_flag
N5 Hf N2 97.1(4) . . ?
N5 Hf N4 112.3(3) . . ?
N2 Hf N4 91.8(3) . . ?
N5 Hf N1 140.7(3) . . ?
N2 Hf N1 109.7(4) . . ?
N4 Hf N1 95.4(3) . . ?
N5 Hf N6 72.2(4) . . ?
N2 Hf N6 157.5(3) . . ?
N4 Hf N6 74.9(3) . . ?
N1 Hf N6 90.0(4) . . ?
N5 Hf N3 88.0(3) . . ?
N2 Hf N3 76.2(3) . . ?
N4 Hf N3 157.8(3) . . ?
N1 Hf N3 71.9(3) . . ?
N6 Hf N3 122.0(3) . . ?
C11 N1 C14 105.9(9) . . ?
C11 N1 Hf 131.8(7) . . ?
C14 N1 Hf 122.2(6) . . ?
C21 N2 C24 106.0(8) . . ?
C21 N2 Hf 132.5(7) . . ?
C24 N2 Hf 117.0(6) . . ?
C33 N3 C31 109.2(7) . . ?
C33 N3 C32 107.5(8) . . ?
C31 N3 C32 110.5(9) . . ?
C33 N3 Hf 117.1(7) . . ?
C31 N3 Hf 108.8(7) . . ?
C32 N3 Hf 103.5(6) . . ?
C41 N4 C44 105.6(8) . . ?
C41 N4 Hf 135.8(7) . . ?
C44 N4 Hf 117.8(6) . . ?
C54 N5 C51 104.6(9) . . ?
C54 N5 Hf 122.9(7) . . ?
C51 N5 Hf 132.2(7) . . ?
C65 N6 C66 110.1(7) . . ?
C65 N6 C64 109.4(9) . . ?
C66 N6 C64 109.2(8) . . ?
C65 N6 Hf 108.6(6) . . ?
C66 N6 Hf 115.7(7) . . ?
C64 N6 Hf 103.6(6) . . ?
Cl2 C1S Cl1 110.1(5) . . ?
C12 C11 N1 110.3(10) . . ?
C11 C12 C13 107.5(9) . . ?
C14 C13 C12 106.7(9) . . ?
C13 C14 N1 109.6(9) . . ?
C13 C14 C31 135.1(10) . . ?
N1 C14 C31 115.2(9) . . ?
N2 C21 C22 109.5(9) . . ?
C21 C22 C23 106.9(9) . . ?
C24 C23 C22 107.3(9) . . ?
C23 C24 N2 110.3(8) . . ?
C23 C24 C32 133.5(10) . . ?
N2 C24 C32 116.2(8) . . ?
C14 C31 N3 109.7(8) . . ?
C24 C32 N3 108.5(9) . . ?
C42 C41 N4 109.8(10) . . ?
C41 C42 C43 108.5(9) . . ?
C44 C43 C42 106.0(10) . . ?
C43 C44 N4 110.2(9) . . ?
C43 C44 C64 133.0(11) . . ?
N4 C44 C64 116.8(8) . . ?
C52 C51 N5 110.2(10) . . ?
C51 C52 C53 107.1(10) . . ?
C54 C53 C52 107.3(10) . . ?
C53 C54 N5 110.8(10) . . ?
C53 C54 C65 134.8(10) . . ?
N5 C54 C65 114.4(9) . . ?
C44 C64 N6 108.7(9) . . ?
N6 C65 C54 109.4(8) . . ?

loop_
_geom_bond_atom_site_label_1
_geom_bond_atom_site_label_2
_geom_bond_distance
_geom_bond_site_symmetry_2
_geom_bond_publ_flag
Hf N5 2.103(8) . ?
Hf N2 2.106(8) . ?
Hf N4 2.113(9) . ?
Hf N1 2.129(9) . ?
Hf N6 2.387(11) . ?
Hf N3 2.412(10) . ?
N1 C11 1.389(14) . ?
N1 C14 1.417(13) . ?
N2 C21 1.381(13) . ?
N2 C24 1.404(13) . ?
N3 C33 1.481(13) . ?
N3 C31 1.490(14) . ?
N3 C32 1.505(14) . ?
N4 C41 1.379(13) . ?
N4 C44 1.400(14) . ?
N5 C54 1.396(14) . ?
N5 C51 1.420(14) . ?
N6 C65 1.479(13) . ?
N6 C66 1.479(13) . ?
N6 C64 1.513(12) . ?
Cl1 C1S 1.788(11) . ?
Cl2 C1S 1.775(10) . ?
C11 C12 1.353(16) . ?
C12 C13 1.441(16) . ?
C13 C14 1.360(15) . ?
C14 C31 1.472(15) . ?
C21 C22 1.386(16) . ?
C22 C23 1.418(14) . ?
C23 C24 1.350(14) . ?
C24 C32 1.486(13) . ?
C41 C42 1.364(15) . ?
C42 C43 1.403(17) . ?
C43 C44 1.376(13) . ?
C44 C64 1.469(15) . ?
C51 C52 1.353(17) . ?
C52 C53 1.427(16) . ?
C53 C54 1.353(16) . ?
C54 C65 1.489(15) . ?

loop_
_geom_torsion_atom_site_label_1
_geom_torsion_atom_site_label_2
_geom_torsion_atom_site_label_3
_geom_torsion_atom_site_label_4
_geom_torsion
_geom_torsion_site_symmetry_1
_geom_torsion_site_symmetry_2
_geom_torsion_site_symmetry_3
_geom_torsion_site_symmetry_4
_geom_torsion_publ_flag
N5 Hf N1 C11 -132.3(8) . . . . ?
N2 Hf N1 C11 97.6(9) . . . . ?
N4 Hf N1 C11 3.7(9) . . . . ?
N6 Hf N1 C11 -71.1(9) . . . . ?
N3 Hf N1 C11 165.0(9) . . . . ?
N5 Hf N1 C14 51.2(10) . . . . ?
N2 Hf N1 C14 -78.9(8) . . . . ?
N4 Hf N1 C14 -172.8(7) . . . . ?
N6 Hf N1 C14 112.4(7) . . . . ?
N3 Hf N1 C14 -11.5(7) . . . . ?
N5 Hf N2 C21 63.6(9) . . . . ?
N4 Hf N2 C21 -49.2(9) . . . . ?
N1 Hf N2 C21 -145.6(8) . . . . ?
N6 Hf N2 C21 3.6(13) . . . . ?
N3 Hf N2 C21 149.7(9) . . . . ?
N5 Hf N2 C24 -88.9(7) . . . . ?
N4 Hf N2 C24 158.3(7) . . . . ?
N1 Hf N2 C24 61.9(7) . . . . ?
N6 Hf N2 C24 -148.9(7) . . . . ?
N3 Hf N2 C24 -2.8(7) . . . . ?
N5 Hf N3 C33 5.1(6) . . . . ?
N2 Hf N3 C33 -92.8(7) . . . . ?
N4 Hf N3 C33 -151.6(7) . . . . ?
N1 Hf N3 C33 150.8(7) . . . . ?
N6 Hf N3 C33 72.7(7) . . . . ?
N5 Hf N3 C31 -119.2(7) . . . . ?
N2 Hf N3 C31 142.9(7) . . . . ?
N4 Hf N3 C31 84.1(10) . . . . ?
N1 Hf N3 C31 26.5(7) . . . . ?
N6 Hf N3 C31 -51.7(8) . . . . ?
N5 Hf N3 C32 123.2(6) . . . . ?
N2 Hf N3 C32 25.3(6) . . . . ?
N4 Hf N3 C32 -33.5(11) . . . . ?
N1 Hf N3 C32 -91.1(6) . . . . ?
N6 Hf N3 C32 -169.2(6) . . . . ?
N5 Hf N4 C41 -140.8(9) . . . . ?
N2 Hf N4 C41 -42.3(10) . . . . ?
N1 Hf N4 C41 67.6(10) . . . . ?
N6 Hf N4 C41 156.1(10) . . . . ?
N3 Hf N4 C41 13.9(15) . . . . ?
N5 Hf N4 C44 50.7(8) . . . . ?
N2 Hf N4 C44 149.2(7) . . . . ?
N1 Hf N4 C44 -100.9(7) . . . . ?
N6 Hf N4 C44 -12.4(7) . . . . ?
N3 Hf N4 C44 -154.6(8) . . . . ?
N2 Hf N5 C54 -171.2(7) . . . . ?
N4 Hf N5 C54 -76.3(8) . . . . ?
N1 Hf N5 C54 55.3(10) . . . . ?
N6 Hf N5 C54 -11.6(7) . . . . ?
N3 Hf N5 C54 113.0(8) . . . . ?
N2 Hf N5 C51 1.0(9) . . . . ?
N4 Hf N5 C51 95.9(9) . . . . ?
N1 Hf N5 C51 -132.5(8) . . . . ?
N6 Hf N5 C51 160.6(9) . . . . ?
N3 Hf N5 C51 -74.8(9) . . . . ?
N5 Hf N6 C65 26.9(6) . . . . ?
N2 Hf N6 C65 91.4(9) . . . . ?
N4 Hf N6 C65 146.9(7) . . . . ?
N1 Hf N6 C65 -117.4(7) . . . . ?
N3 Hf N6 C65 -49.0(8) . . . . ?
N5 Hf N6 C66 151.2(6) . . . . ?
N2 Hf N6 C66 -144.3(7) . . . . ?
N4 Hf N6 C66 -88.8(6) . . . . ?
N1 Hf N6 C66 6.9(6) . . . . ?
N3 Hf N6 C66 75.3(7) . . . . ?
N5 Hf N6 C64 -89.3(7) . . . . ?
N2 Hf N6 C64 -24.9(11) . . . . ?
N4 Hf N6 C64 30.6(6) . . . . ?
N1 Hf N6 C64 126.3(6) . . . . ?
N3 Hf N6 C64 -165.2(6) . . . . ?
C14 N1 C11 C12 0.3(12) . . . . ?
Hf N1 C11 C12 -176.6(7) . . . . ?
N1 C11 C12 C13 -0.8(12) . . . . ?
C11 C12 C13 C14 1.1(12) . . . . ?
C12 C13 C14 N1 -1.0(11) . . . . ?
C12 C13 C14 C31 -175.7(12) . . . . ?
C11 N1 C14 C13 0.5(11) . . . . ?
Hf N1 C14 C13 177.7(6) . . . . ?
C11 N1 C14 C31 176.4(9) . . . . ?
Hf N1 C14 C31 -6.3(12) . . . . ?
C24 N2 C21 C22 1.1(11) . . . . ?
Hf N2 C21 C22 -153.6(7) . . . . ?
N2 C21 C22 C23 0.6(11) . . . . ?
C21 C22 C23 C24 -2.1(11) . . . . ?
C22 C23 C24 N2 2.8(11) . . . . ?
C22 C23 C24 C32 -178.0(10) . . . . ?
C21 N2 C24 C23 -2.4(10) . . . . ?
Hf N2 C24 C23 156.8(6) . . . . ?
C21 N2 C24 C32 178.2(8) . . . . ?
Hf N2 C24 C32 -22.5(11) . . . . ?
C13 C14 C31 N3 -154.8(11) . . . . ?
N1 C14 C31 N3 30.7(14) . . . . ?
C33 N3 C31 C14 -166.5(10) . . . . ?
C32 N3 C31 C14 75.4(12) . . . . ?
Hf N3 C31 C14 -37.6(11) . . . . ?
C23 C24 C32 N3 -132.7(11) . . . . ?
N2 C24 C32 N3 46.4(11) . . . . ?
C33 N3 C32 C24 81.8(10) . . . . ?
C31 N3 C32 C24 -159.1(8) . . . . ?
Hf N3 C32 C24 -42.8(8) . . . . ?
C44 N4 C41 C42 0.4(11) . . . . ?
Hf N4 C41 C42 -169.0(7) . . . . ?
N4 C41 C42 C43 -0.4(12) . . . . ?
C41 C42 C43 C44 0.2(12) . . . . ?
C42 C43 C44 N4 0.0(11) . . . . ?
C42 C43 C44 C64 -177.9(11) . . . . ?
C41 N4 C44 C43 -0.3(11) . . . . ?
Hf N4 C44 C43 171.4(6) . . . . ?
C41 N4 C44 C64 178.0(9) . . . . ?
Hf N4 C44 C64 -10.3(11) . . . . ?
C54 N5 C51 C52 -0.3(11) . . . . ?
Hf N5 C51 C52 -173.6(7) . . . . ?
N5 C51 C52 C53 1.3(12) . . . . ?
C51 C52 C53 C54 -1.8(12) . . . . ?
C52 C53 C54 N5 1.6(12) . . . . ?
C52 C53 C54 C65 -178.8(11) . . . . ?
C51 N5 C54 C53 -0.8(11) . . . . ?
Hf N5 C54 C53 173.3(7) . . . . ?
C51 N5 C54 C65 179.5(8) . . . . ?
Hf N5 C54 C65 -6.4(12) . . . . ?
C43 C44 C64 N6 -142.8(11) . . . . ?
N4 C44 C64 N6 39.4(12) . . . . ?
C65 N6 C64 C44 -160.0(9) . . . . ?
C66 N6 C64 C44 79.5(11) . . . . ?
Hf N6 C64 C44 -44.3(9) . . . . ?
C66 N6 C65 C54 -165.6(9) . . . . ?
C64 N6 C65 C54 74.5(11) . . . . ?
Hf N6 C65 C54 -38.0(10) . . . . ?
C53 C54 C65 N6 -148.6(12) . . . . ?
N5 C54 C65 N6 31.0(12) . . . . ?
